data_7239695
loop_
_publ_author_name
'Voronin, Alexander P.'
'Volkova, Tatyana V.'
'Ilyukhin, Andrey B.'
'Proshin, Alexey N.'
'Perlovich, German L.'

_publ_section_title
;
 Substituent effect on the packing architecture of adamantane and
 memantine derivatives of sulfonamide molecular crystals
;
_journal_issue 2
_journal_name_full CrystEngComm
_journal_page_first 349
_journal_page_last 360
_journal_paper_doi 10.1039/C9CE01750J
_journal_volume 22
_journal_year 2020
_chemical_formula_moiety 'C17 H20 F3 N O3 S'
_chemical_formula_sum 'C17 H20 F3 N O3 S'
_chemical_formula_weight 375.4
_space_group_IT_number 14
_space_group_name_Hall '-P 2yn'
_space_group_name_H-M_alt 'P 1 21/n 1'
_symmetry_cell_setting monoclinic
_symmetry_Int_Tables_number 14
_symmetry_space_group_name_Hall '-P 2yn'
_symmetry_space_group_name_H-M 'P 1 21/n 1'
_atom_sites_solution_hydrogens difmap
_audit_conform_dict_location ftp://ftp.iucr.org/pub/cif_core.dic
_audit_conform_dict_name cif_core.dic
_audit_conform_dict_version 2.4.3
_audit_creation_date 2017-03-10T15:18:24-00:00
_audit_creation_method 'WinGX routine CIF_UPDATE'
_audit_update_record
;
2019-10-31 deposited with the CCDC.	2019-12-03 downloaded from the CCDC.
;
_cell_angle_alpha 90
_cell_angle_beta 108.4380(10)
_cell_angle_gamma 90
_cell_formula_units_Z 4
_cell_length_a 11.0788(5)
_cell_length_b 12.2658(6)
_cell_length_c 12.9608(6)
_cell_measurement_reflns_used 5717
_cell_measurement_temperature 150(2)
_cell_measurement_theta_max 30.13
_cell_measurement_theta_min 2.35
_cell_volume 1670.84(14)
_computing_cell_refinement 'Bruker SAINT'
_computing_data_collection 'Bruker APEX2'
_computing_data_reduction 'Bruker SAINT'
_computing_molecular_graphics 'Bruker SHELXTL'
_computing_publication_material 'Bruker SHELXTL'
_computing_structure_refinement 'SHELXL-2016/6 (Sheldrick, 2016)'
_computing_structure_solution 'SHELXS-2016 (Sheldrick, 2015)'
_diffrn_ambient_temperature 150(2)
_diffrn_measured_fraction_theta_full 1
_diffrn_measured_fraction_theta_max 0.997
_diffrn_measurement_device_type 'Bruker APEX-II CCD'
_diffrn_measurement_method '\f and \w scans'
_diffrn_radiation_monochromator graphite
_diffrn_radiation_type MoK\a
_diffrn_radiation_wavelength 0.71073
_diffrn_reflns_av_R_equivalents 0.0419
_diffrn_reflns_av_unetI/netI 0.0351
_diffrn_reflns_Laue_measured_fraction_full 1
_diffrn_reflns_Laue_measured_fraction_max 0.997
_diffrn_reflns_limit_h_max 16
_diffrn_reflns_limit_h_min -16
_diffrn_reflns_limit_k_max 17
_diffrn_reflns_limit_k_min -18
_diffrn_reflns_limit_l_max 18
_diffrn_reflns_limit_l_min -18
_diffrn_reflns_number 24560
_diffrn_reflns_point_group_measured_fraction_full 1
_diffrn_reflns_point_group_measured_fraction_max 0.997
_diffrn_reflns_theta_full 25.242
_diffrn_reflns_theta_max 31.52
_diffrn_reflns_theta_min 2.114
_diffrn_standards_number 0
_exptl_absorpt_coefficient_mu 0.242
_exptl_absorpt_correction_T_max 0.7462
_exptl_absorpt_correction_T_min 0.6711
_exptl_absorpt_correction_type multi-scan
_exptl_absorpt_process_details 'SADABS 2014/5'
_exptl_crystal_colour colourless
_exptl_crystal_density_diffrn 1.492
_exptl_crystal_description block
_exptl_crystal_F_000 784
_exptl_crystal_size_max 0.3
_exptl_crystal_size_mid 0.26
_exptl_crystal_size_min 0.2
_refine_diff_density_max 0.631
_refine_diff_density_min -0.289
_refine_diff_density_rms 0.067
_refine_ls_extinction_method none
_refine_ls_goodness_of_fit_ref 0.993
_refine_ls_hydrogen_treatment refall
_refine_ls_matrix_type full
_refine_ls_number_parameters 306
_refine_ls_number_reflns 5546
_refine_ls_number_restraints 0
_refine_ls_restrained_S_all 0.993
_refine_ls_R_factor_all 0.0589
_refine_ls_R_factor_gt 0.0449
_refine_ls_shift/su_max 0.001
_refine_ls_shift/su_mean 0
_refine_ls_structure_factor_coef Fsqd
_refine_ls_weighting_details 'w=1/[\s^2^(Fo^2^)+(0.0800P)^2^+0.5000P] where P=(Fo^2^+2Fc^2^)/3'
_refine_ls_weighting_scheme calc
_refine_ls_wR_factor_gt 0.1215
_refine_ls_wR_factor_ref 0.1321
_reflns_Friedel_coverage 0
_reflns_number_gt 4443
_reflns_number_total 5546
_reflns_threshold_expression 'I > 2\s(I)'
_cod_data_source_file c9ce01750j2.cif
_cod_data_source_block 16
_cod_depositor_comments 'Adding full bibliography for 7239687--7239699.cif.'
_cod_original_sg_symbol_H-M 'P 21/n'
_cod_database_code 7239695

loop_
_symmetry_equiv_pos_as_xyz
'x, y, z'
'-x+1/2, y+1/2, -z+1/2'
'-x, -y, -z'
'x-1/2, -y-1/2, z-1/2'

loop_
_atom_site_label
_atom_site_type_symbol
_atom_site_fract_x
_atom_site_fract_y
_atom_site_fract_z
_atom_site_U_iso_or_equiv
_atom_site_adp_type
_atom_site_occupancy
_atom_site_site_symmetry_order
_atom_site_calc_flag
S1 S 0.51662(3) 0.30691(3) 0.52466(3) 0.01676(9) Uani 1 1 d
F1 F 0.08546(10) 0.43393(9) 0.25573(9) 0.0387(3) Uani 1 1 d
F2 F 0.20866(10) 0.55107(8) 0.35876(10) 0.0370(3) Uani 1 1 d
F3 F 0.11402(12) 0.42997(10) 0.42584(10) 0.0430(3) Uani 1 1 d
O1 O 0.47959(10) 0.39258(8) 0.58477(8) 0.0226(2) Uani 1 1 d
O2 O 0.61086(10) 0.23011(9) 0.58284(9) 0.0231(2) Uani 1 1 d
O3 O 0.27620(10) 0.38579(9) 0.36738(10) 0.0272(2) Uani 1 1 d
N1 N 0.56092(12) 0.36645(10) 0.43287(10) 0.0180(2) Uani 1 1 d
C1 C 0.60568(13) 0.31691(10) 0.34671(11) 0.0160(2) Uani 1 1 d
C2 C 0.49260(15) 0.28689(14) 0.24589(12) 0.0259(3) Uani 1 1 d
C3 C 0.54305(17) 0.24545(15) 0.15473(13) 0.0305(3) Uani 1 1 d
C4 C 0.6229(2) 0.33482(17) 0.12556(17) 0.0420(5) Uani 1 1 d
C5 C 0.7348(2) 0.36361(15) 0.22417(18) 0.0411(5) Uani 1 1 d
C6 C 0.68576(19) 0.40533(13) 0.31565(16) 0.0322(4) Uani 1 1 d
C7 C 0.68719(15) 0.21543(13) 0.38571(13) 0.0247(3) Uani 1 1 d
C8 C 0.73801(17) 0.17419(13) 0.29466(14) 0.0287(3) Uani 1 1 d
C9 C 0.62598(17) 0.14527(13) 0.19577(14) 0.0289(3) Uani 1 1 d
C10 C 0.81739(17) 0.26318(17) 0.26476(18) 0.0390(4) Uani 1 1 d
C11 C 0.37905(13) 0.22788(11) 0.45982(11) 0.0180(2) Uani 1 1 d
C12 C 0.26989(13) 0.27387(11) 0.38722(11) 0.0196(3) Uani 1 1 d
C13 C 0.16643(15) 0.20984(13) 0.33334(13) 0.0244(3) Uani 1 1 d
C14 C 0.17133(16) 0.09878(13) 0.35351(13) 0.0279(3) Uani 1 1 d
C15 C 0.27806(16) 0.05113(12) 0.42615(14) 0.0275(3) Uani 1 1 d
C16 C 0.38218(15) 0.11598(12) 0.47919(12) 0.0225(3) Uani 1 1 d
C17 C 0.17218(14) 0.44837(12) 0.35262(12) 0.0233(3) Uani 1 1 d
H1 H 0.5352(18) 0.4254(17) 0.4203(16) 0.023(5) Uiso 1 1 d
H2 H 0.437(2) 0.2247(19) 0.2678(18) 0.040(6) Uiso 1 1 d
H3 H 0.440(2) 0.3588(18) 0.2205(17) 0.034(5) Uiso 1 1 d
H4 H 0.466(2) 0.2299(19) 0.0895(18) 0.038(6) Uiso 1 1 d
H5 H 0.647(3) 0.306(2) 0.054(2) 0.059(8) Uiso 1 1 d
H6 H 0.577(3) 0.402(2) 0.099(2) 0.062(8) Uiso 1 1 d
H7 H 0.789(2) 0.416(2) 0.209(2) 0.051(7) Uiso 1 1 d
H8 H 0.759(2) 0.4199(19) 0.3866(19) 0.041(6) Uiso 1 1 d
H9 H 0.626(2) 0.4710(18) 0.2919(17) 0.034(5) Uiso 1 1 d
H10 H 0.627(2) 0.1525(19) 0.4011(18) 0.039(6) Uiso 1 1 d
H11 H 0.758(2) 0.2395(17) 0.4542(18) 0.036(5) Uiso 1 1 d
H12 H 0.789(2) 0.1174(18) 0.3177(17) 0.033(5) Uiso 1 1 d
H13 H 0.577(2) 0.0861(19) 0.2146(18) 0.038(6) Uiso 1 1 d
H14 H 0.659(2) 0.116(2) 0.136(2) 0.047(6) Uiso 1 1 d
H15 H 0.876(3) 0.279(2) 0.333(2) 0.058(8) Uiso 1 1 d
H16 H 0.853(2) 0.240(2) 0.203(2) 0.052(7) Uiso 1 1 d
H17 H 0.099(2) 0.2331(19) 0.2850(19) 0.041(6) Uiso 1 1 d
H18 H 0.102(2) 0.0528(19) 0.3127(18) 0.038(6) Uiso 1 1 d
H19 H 0.283(2) -0.0243(18) 0.4360(17) 0.034(5) Uiso 1 1 d
H20 H 0.4575(19) 0.0848(17) 0.5296(16) 0.028(5) Uiso 1 1 d

loop_
_atom_site_aniso_label
_atom_site_aniso_U_11
_atom_site_aniso_U_22
_atom_site_aniso_U_33
_atom_site_aniso_U_23
_atom_site_aniso_U_13
_atom_site_aniso_U_12
S1 0.02066(16) 0.01436(15) 0.01627(15) 0.00043(11) 0.00726(12) 0.00171(11)
F1 0.0380(6) 0.0350(5) 0.0304(5) -0.0027(4) -0.0072(4) 0.0112(4)
F2 0.0342(5) 0.0187(4) 0.0502(6) 0.0036(4) 0.0020(5) 0.0040(4)
F3 0.0569(7) 0.0418(6) 0.0432(6) 0.0017(5) 0.0341(6) 0.0105(5)
O1 0.0314(6) 0.0187(5) 0.0216(5) -0.0029(4) 0.0137(4) 0.0007(4)
O2 0.0247(5) 0.0216(5) 0.0212(5) 0.0038(4) 0.0046(4) 0.0045(4)
O3 0.0201(5) 0.0193(5) 0.0420(6) 0.0113(4) 0.0094(5) 0.0041(4)
N1 0.0244(6) 0.0119(5) 0.0214(5) 0.0002(4) 0.0124(5) 0.0022(4)
C1 0.0190(6) 0.0124(5) 0.0193(6) -0.0011(4) 0.0098(5) 0.0009(4)
C2 0.0239(7) 0.0318(8) 0.0221(7) -0.0012(6) 0.0075(5) 0.0045(6)
C3 0.0338(8) 0.0355(9) 0.0224(7) -0.0024(6) 0.0090(6) 0.0049(7)
C4 0.0668(14) 0.0328(9) 0.0394(10) 0.0094(8) 0.0353(10) 0.0124(9)
C5 0.0646(13) 0.0240(8) 0.0541(12) -0.0081(7) 0.0462(11) -0.0121(8)
C6 0.0452(10) 0.0194(7) 0.0439(10) -0.0066(6) 0.0310(8) -0.0079(7)
C7 0.0262(7) 0.0224(7) 0.0241(7) -0.0007(5) 0.0062(6) 0.0074(5)
C8 0.0310(8) 0.0236(7) 0.0325(8) -0.0028(6) 0.0112(6) 0.0065(6)
C9 0.0345(8) 0.0216(7) 0.0339(8) -0.0061(6) 0.0155(7) -0.0018(6)
C10 0.0286(8) 0.0441(10) 0.0522(11) -0.0187(9) 0.0241(8) -0.0062(7)
C11 0.0212(6) 0.0162(6) 0.0187(6) 0.0015(5) 0.0094(5) 0.0011(5)
C12 0.0221(6) 0.0177(6) 0.0215(6) 0.0038(5) 0.0104(5) 0.0014(5)
C13 0.0218(7) 0.0277(7) 0.0228(7) 0.0021(6) 0.0058(5) -0.0007(5)
C14 0.0318(8) 0.0247(7) 0.0266(7) -0.0045(6) 0.0083(6) -0.0072(6)
C15 0.0358(8) 0.0160(6) 0.0315(8) -0.0016(5) 0.0117(6) -0.0028(6)
C16 0.0287(7) 0.0166(6) 0.0231(6) 0.0022(5) 0.0095(6) 0.0023(5)
C17 0.0236(7) 0.0218(7) 0.0224(7) 0.0014(5) 0.0044(5) 0.0038(5)

loop_
_atom_type_symbol
_atom_type_description
_atom_type_scat_dispersion_real
_atom_type_scat_dispersion_imag
_atom_type_scat_source
C C 0.0033 0.0016 'International Tables Vol C Tables 4.2.6.8 and 6.1.1.4'
H H 0 0 'International Tables Vol C Tables 4.2.6.8 and 6.1.1.4'
N N 0.0061 0.0033 'International Tables Vol C Tables 4.2.6.8 and 6.1.1.4'
O O 0.0106 0.006 'International Tables Vol C Tables 4.2.6.8 and 6.1.1.4'
F F 0.0171 0.0103 'International Tables Vol C Tables 4.2.6.8 and 6.1.1.4'
S S 0.1246 0.1234 'International Tables Vol C Tables 4.2.6.8 and 6.1.1.4'

loop_
_geom_angle_atom_site_label_1
_geom_angle_atom_site_label_2
_geom_angle_atom_site_label_3
_geom_angle
O2 S1 O1 118.66(6)
O2 S1 N1 110.37(6)
O1 S1 N1 105.99(6)
O2 S1 C11 105.29(6)
O1 S1 C11 107.75(6)
N1 S1 C11 108.44(6)
C17 O3 C12 119.60(12)
C1 N1 S1 128.71(9)
C1 N1 H1 114.3(14)
S1 N1 H1 113.8(14)
N1 C1 C7 112.78(11)
N1 C1 C6 105.43(11)
C7 C1 C6 109.44(12)
N1 C1 C2 111.06(11)
C7 C1 C2 108.84(12)
C6 C1 C2 109.20(13)
C1 C2 C3 109.47(12)
C1 C2 H2 109.0(12)
C3 C2 H2 110.2(13)
C1 C2 H3 106.7(12)
C3 C2 H3 109.7(11)
H2 C2 H3 111.7(16)
C9 C3 C4 109.38(15)
C9 C3 C2 108.79(13)
C4 C3 C2 109.32(14)
C9 C3 H4 113.3(13)
C4 C3 H4 109.2(13)
C2 C3 H4 106.8(13)
C5 C4 C3 109.98(15)
C5 C4 H5 115.8(14)
C3 C4 H5 107.1(14)
C5 C4 H6 107.1(17)
C3 C4 H6 114.6(16)
H5 C4 H6 102(2)
C4 C5 C10 110.15(15)
C4 C5 C6 109.46(17)
C10 C5 C6 108.79(17)
C4 C5 H7 112.7(15)
C10 C5 H7 105.8(15)
C6 C5 H7 109.8(15)
C1 C6 C5 109.97(13)
C1 C6 H8 104.3(13)
C5 C6 H8 111.9(13)
C1 C6 H9 105.1(12)
C5 C6 H9 112.5(12)
H8 C6 H9 112.6(18)
C1 C7 C8 109.53(12)
C1 C7 H10 107.8(12)
C8 C7 H10 107.7(12)
C1 C7 H11 105.2(12)
C8 C7 H11 113.2(12)
H10 C7 H11 113.2(17)
C9 C8 C10 109.61(15)
C9 C8 C7 108.87(14)
C10 C8 C7 109.77(14)
C9 C8 H12 111.3(14)
C10 C8 H12 107.0(14)
C7 C8 H12 110.3(14)
C8 C9 C3 110.34(13)
C8 C9 H13 109.4(13)
C3 C9 H13 111.2(13)
C8 C9 H14 109.2(14)
C3 C9 H14 109.9(14)
H13 C9 H14 106.7(19)
C5 C10 C8 109.52(14)
C5 C10 H15 109.0(17)
C8 C10 H15 101.2(18)
C5 C10 H16 106.5(14)
C8 C10 H16 113.3(14)
H15 C10 H16 117(2)
C16 C11 C12 119.11(13)
C16 C11 S1 118.89(11)
C12 C11 S1 121.95(10)
C13 C12 C11 120.95(13)
C13 C12 O3 123.01(13)
C11 C12 O3 115.89(12)
C12 C13 C14 119.11(15)
C12 C13 H17 124.9(16)
C14 C13 H17 115.9(16)
C13 C14 C15 121.13(15)
C13 C14 H18 119.7(13)
C15 C14 H18 119.1(13)
C14 C15 C16 119.38(14)
C14 C15 H19 121.0(13)
C16 C15 H19 119.5(13)
C15 C16 C11 120.31(14)
C15 C16 H20 120.9(12)
C11 C16 H20 118.8(12)
F2 C17 F3 109.22(13)
F2 C17 F1 107.49(12)
F3 C17 F1 106.50(13)
F2 C17 O3 107.70(13)
F3 C17 O3 112.92(13)
F1 C17 O3 112.85(13)

loop_
_geom_bond_atom_site_label_1
_geom_bond_atom_site_label_2
_geom_bond_distance
S1 O2 1.4311(11)
S1 O1 1.4428(10)
S1 N1 1.5997(12)
S1 C11 1.7772(14)
F1 C17 1.3298(18)
F2 C17 1.3176(18)
F3 C17 1.3242(19)
O3 C17 1.3470(18)
O3 C12 1.4025(17)
N1 C1 1.4875(16)
N1 H1 0.78(2)
C1 C7 1.5269(19)
C1 C6 1.533(2)
C1 C2 1.542(2)
C2 C3 1.544(2)
C2 H2 1.07(2)
C2 H3 1.05(2)
C3 C9 1.526(2)
C3 C4 1.529(3)
C3 H4 1.01(2)
C4 C5 1.514(3)
C4 H5 1.10(3)
C4 H6 0.97(3)
C5 C10 1.525(3)
C5 C6 1.540(2)
C5 H7 0.95(3)
C6 H8 1.03(2)
C6 H9 1.03(2)
C7 C8 1.545(2)
C7 H10 1.08(2)
C7 H11 1.02(2)
C8 C9 1.518(2)
C8 C10 1.527(3)
C8 H12 0.89(2)
C9 H13 0.98(2)
C9 H14 1.02(2)
C10 H15 0.93(3)
C10 H16 1.04(3)
C11 C16 1.3937(19)
C11 C12 1.3951(19)
C12 C13 1.383(2)
C13 C14 1.385(2)
C13 H17 0.86(2)
C14 C15 1.386(2)
C14 H18 0.97(2)
C15 C16 1.391(2)
C15 H19 0.93(2)
C16 H20 0.96(2)

loop_
_geom_hbond_atom_site_label_D
_geom_hbond_atom_site_label_H
_geom_hbond_atom_site_label_A
_geom_hbond_distance_DH
_geom_hbond_distance_HA
_geom_hbond_distance_DA
_geom_hbond_angle_DHA
_geom_hbond_site_symmetry_A
N1 H1 O1 0.78(2) 2.24(2) 2.9873(16) 162.8(19) 3_666
C13 H17 F1 0.86(2) 2.49(2) 2.967(2) 115.8(19) .

loop_
_geom_torsion_atom_site_label_1
_geom_torsion_atom_site_label_2
_geom_torsion_atom_site_label_3
_geom_torsion_atom_site_label_4
_geom_torsion
O2 S1 N1 C1 51.85(14)
O1 S1 N1 C1 -178.47(12)
C11 S1 N1 C1 -63.01(13)
S1 N1 C1 C7 -37.33(17)
S1 N1 C1 C6 -156.69(12)
S1 N1 C1 C2 85.14(15)
N1 C1 C2 C3 174.96(12)
C7 C1 C2 C3 -60.32(16)
C6 C1 C2 C3 59.10(16)
C1 C2 C3 C9 59.81(18)
C1 C2 C3 C4 -59.58(18)
C9 C3 C4 C5 -58.60(19)
C2 C3 C4 C5 60.43(19)
C3 C4 C5 C10 59.24(19)
C3 C4 C5 C6 -60.33(19)
N1 C1 C6 C5 -178.62(15)
C7 C1 C6 C5 59.83(19)
C2 C1 C6 C5 -59.21(19)
C4 C5 C6 C1 59.9(2)
C10 C5 C6 C1 -60.5(2)
N1 C1 C7 C8 -175.76(12)
C6 C1 C7 C8 -58.74(16)
C2 C1 C7 C8 60.53(16)
C1 C7 C8 C9 -60.63(17)
C1 C7 C8 C10 59.35(18)
C10 C8 C9 C3 -59.42(18)
C7 C8 C9 C3 60.66(18)
C4 C3 C9 C8 58.91(18)
C2 C3 C9 C8 -60.44(18)
C4 C5 C10 C8 -59.3(2)
C6 C5 C10 C8 60.6(2)
C9 C8 C10 C5 59.11(19)
C7 C8 C10 C5 -60.4(2)
O2 S1 C11 C16 3.42(13)
O1 S1 C11 C16 -124.13(11)
N1 S1 C11 C16 121.56(11)
O2 S1 C11 C12 -174.21(11)
O1 S1 C11 C12 58.23(13)
N1 S1 C11 C12 -56.08(13)
C16 C11 C12 C13 -1.1(2)
S1 C11 C12 C13 176.55(11)
C16 C11 C12 O3 -176.70(12)
S1 C11 C12 O3 0.94(18)
C17 O3 C12 C13 40.8(2)
C17 O3 C12 C11 -143.73(14)
C11 C12 C13 C14 1.0(2)
O3 C12 C13 C14 176.30(14)
C12 C13 C14 C15 -0.3(2)
C13 C14 C15 C16 -0.3(2)
C14 C15 C16 C11 0.2(2)
C12 C11 C16 C15 0.4(2)
S1 C11 C16 C15 -177.26(12)
C12 O3 C17 F2 166.87(13)
C12 O3 C17 F3 46.20(19)
C12 O3 C17 F1 -74.65(18)
